data_4060973
loop_
_publ_author_name
'Canty, Allan J.'
'Denney, Melanie C.'
'van Koten, Gerard'
'Skelton, Brian W.'
'White, Allan H.'

_publ_section_title
;
 Carbon--Oxygen Bond Formation at Metal(IV) Centers: Reactivity of
 Palladium(II) and Platinum(II) Complexes of the
 [2,6-(Dimethylaminomethyl)phenyl-N,C,N]-(Pincer) Ligand toward
 Iodomethane and Dibenzoyl Peroxide; Structural Studies of M(II)
 and M(IV) Complexes
;
_journal_coden_ASTM ORGND7
_journal_issue 23
_journal_name_full Organometallics
_journal_page_first 5432
_journal_page_last 5439
_journal_paper_doi 10.1021/om040061w
_journal_volume 23
_journal_year 2004
_chemical_formula_moiety 'C19 H24 N2 O2 Pt1'
_chemical_formula_sum 'C19 H24 N2 O2 Pt'
_chemical_formula_weight 507.49
_space_group_crystal_system triclinic
_space_group_IT_number 2
_space_group_name_Hall '-P 1'
_space_group_name_H-M_alt 'P -1'
_cell_angle_alpha 110.808(2)
_cell_angle_beta 102.223(2)
_cell_angle_gamma 98.923(2)
_cell_formula_units_Z 2
_cell_length_a 8.9088(8)
_cell_length_b 10.0224(8)
_cell_length_c 11.1315(9)
_cell_measurement_temperature 150(2)
_cell_volume 878.69(13)
_exptl_crystal_density_diffrn 1.918
_cod_original_formula_sum 'C19 H24 N2 O2 Pt1'
_cod_database_code 4060973

loop_
_space_group_symop_id
_space_group_symop_operation_xyz
1 x,y,z
2 -x,-y,-z

loop_
_atom_site_label
_atom_site_fract_x
_atom_site_fract_y
_atom_site_fract_z
_atom_site_U_iso_or_equiv
_atom_site_adp_type
_atom_site_calc_flag
_atom_site_calc_attached_atom
_atom_site_occupancy
_atom_site_disorder_assembly
_atom_site_disorder_group
Pt .491489(9) .290497(8) .260641(8) .01390(3) Uani ? ? 1.00000 ? ?
C1 .5611(3) .1140(2) .2296(2) .0156(6) Uani ? ? 1.00000 ? ?
C2 .6680(3) .0854(2) .1536(2) .0155(6) Uani ? ? 1.00000 ? ?
C2' .7038(3) .1997(2) .0975(2) .0173(6) Uani ? ? 1.00000 ? ?
N21 .6777(2) .3443(2) .1871(2) .0159(5) Uani ? ? 1.00000 ? ?
C211 .6473(3) .4360(3) .1095(3) .0231(8) Uani ? ? 1.00000 ? ?
C212 .8256(3) .4251(3) .3002(3) .0224(7) Uani ? ? 1.00000 ? ?
C3 .7169(3) -.0451(3) .1292(3) .0198(7) Uani ? ? 1.00000 ? ?
C4 .6584(3) -.1427(3) .1818(3) .0226(7) Uani ? ? 1.00000 ? ?
C5 .5499(3) -.1150(3) .2575(3) .0209(7) Uani ? ? 1.00000 ? ?
C6 .5024(3) .0164(2) .2829(2) .0174(6) Uani ? ? 1.00000 ? ?
C6' .3958(3) .0731(3) .3670(2) .0218(7) Uani ? ? 1.00000 ? ?
N61 .3256(2) .1841(2) .3247(2) .0188(6) Uani ? ? 1.00000 ? ?
C611 .1801(3) .1041(3) .2094(3) .0240(7) Uani ? ? 1.00000 ? ?
C612 .2810(3) .2840(3) .4389(3) .0279(8) Uani ? ? 1.00000 ? ?
O11 .4079(2) .4867(2) .30068(19) .0217(5) Uani ? ? 1.00000 ? ?
O12 .2333(3) .3974(3) .0966(2) .0378(8) Uani ? ? 1.00000 ? ?
C10 .2893(3) .4884(3) .2144(2) .0195(7) Uani ? ? 1.00000 ? ?
C11 .2088(3) .6104(2) .2659(2) .0165(6) Uani ? ? 1.00000 ? ?
C12 .2259(3) .6822(3) .4033(2) .0179(6) Uani ? ? 1.00000 ? ?
C13 .1382(3) .7848(3) .4476(2) .0201(7) Uani ? ? 1.00000 ? ?
C14 .0345(3) .8161(3) .3550(3) .0219(7) Uani ? ? 1.00000 ? ?
C15 .0195(3) .7477(3) .2184(3) .0207(7) Uani ? ? 1.00000 ? ?
C16 .1063(3) .6454(3) .1746(2) .0192(6) Uani ? ? 1.00000 ? ?
H2'a .63212 .16675 .00639 .02002 Uiso ? ? 1.00000 ? ?
H2'b .81599 .21609 .09543 .02637 Uiso ? ? 1.00000 ? ?
H211a .63384 .52848 .16701 .03255 Uiso ? ? 1.00000 ? ?
H211b .54937 .38167 .02978 .03076 Uiso ? ? 1.00000 ? ?
H211c .73755 .45741 .07598 .03422 Uiso ? ? 1.00000 ? ?
H212a .81205 .51759 .36030 .03612 Uiso ? ? 1.00000 ? ?
H212b .91423 .44550 .26648 .03515 Uiso ? ? 1.00000 ? ?
H212c .85054 .36705 .35252 .02945 Uiso ? ? 1.00000 ? ?
H3 .78965 -.06743 .07490 .02422 Uiso ? ? 1.00000 ? ?
H4 .69018 -.23325 .16368 .02944 Uiso ? ? 1.00000 ? ?
H5 .51086 -.18465 .29158 .02573 Uiso ? ? 1.00000 ? ?
H6'a .45911 .12253 .46116 .02975 Uiso ? ? 1.00000 ? ?
H6'b .30996 -.00733 .35587 .03211 Uiso ? ? 1.00000 ? ?
H611a .13295 .17482 .17707 .03723 Uiso ? ? 1.00000 ? ?
H611b .10044 .05028 .23650 .03717 Uiso ? ? 1.00000 ? ?
H611c .20427 .03585 .13371 .03522 Uiso ? ? 1.00000 ? ?
H612a .23256 .35429 .41163 .04782 Uiso ? ? 1.00000 ? ?
H612b .37541 .33705 .51613 .03717 Uiso ? ? 1.00000 ? ?
H612c .20266 .22624 .46487 .04012 Uiso ? ? 1.00000 ? ?
H12 .29712 .66044 .46582 .02175 Uiso ? ? 1.00000 ? ?
H13 .14820 .83232 .54033 .02616 Uiso ? ? 1.00000 ? ?
H14 -.02463 .88672 .38675 .03110 Uiso ? ? 1.00000 ? ?
H15 -.05128 .77050 .15428 .02362 Uiso ? ? 1.00000 ? ?
H16 .09529 .59757 .08009 .02404 Uiso ? ? 1.00000 ? ?

loop_
_atom_site_aniso_label
_atom_site_aniso_U_11
_atom_site_aniso_U_22
_atom_site_aniso_U_33
_atom_site_aniso_U_12
_atom_site_aniso_U_13
_atom_site_aniso_U_23
Pt .01201(3) .01348(4) .01482(4) .00169(2) .00448(2) .00439(3)
C1 .0183(8) .0134(8) .0109(8) -.0032(6) .0026(6) .0040(6)
C2 .0138(8) .0163(8) .0166(8) .0029(6) .0044(7) .0073(7)
C2' .0186(9) .0168(8) .0183(9) .0043(7) .0084(7) .0075(7)
N21 .0156(7) .0144(7) .0176(8) .0012(6) .0060(6) .0067(6)
C211 .0279(11) .0207(10) .0267(11) .0065(9) .0104(9) .0148(9)
C212 .0162(9) .0231(10) .0218(10) -.0027(8) .0044(8) .0058(8)
C3 .0177(9) .0188(9) .0242(10) .0070(7) .0058(8) .0095(8)
C4 .0203(10) .0174(9) .0304(12) .0054(8) .0028(9) .0122(9)
C5 .0199(9) .0183(9) .0233(10) .0009(7) .0010(8) .0117(8)
C6 .0153(8) .0182(8) .0175(9) -.0003(7) .0025(7) .0088(7)
C6' .0210(10) .0246(10) .0197(10) .0001(8) .0066(8) .0106(8)
N61 .0149(7) .0212(8) .0175(8) .0003(6) .0064(6) .0054(7)
C611 .0151(9) .0250(11) .0252(11) -.0018(8) .0020(8) .0074(9)
C612 .0243(11) .0288(12) .0259(12) .0022(9) .0153(10) .0030(9)
O11 .0181(7) .0205(7) .0232(8) .0076(6) .0039(6) .0051(6)
O12 .0491(14) .0353(11) .0190(9) .0236(10) -.0007(9) .0003(8)
C10 .0205(9) .0193(9) .0193(9) .0059(8) .0070(8) .0073(7)
C11 .0136(8) .0170(8) .0170(9) .0016(6) .0033(7) .0063(7)
C12 .0159(8) .0195(9) .0171(9) .0037(7) .0039(7) .0068(7)
C13 .0190(9) .0204(9) .0185(9) .0043(8) .0057(8) .0053(7)
C14 .0177(9) .0180(9) .0278(11) .0043(7) .0059(8) .0074(8)
C15 .0178(9) .0203(9) .0246(10) .0044(7) .0031(8) .0114(8)
C16 .0176(9) .0196(9) .0191(9) .0025(7) .0037(7) .0081(7)

loop_
_geom_bond_atom_site_label_1
_geom_bond_atom_site_label_2
_geom_bond_site_symmetry_1
_geom_bond_site_symmetry_2
_geom_bond_distance
_geom_bond_publ_flag
Pt C1 . . 1.906(2) ?
Pt N21 . . 2.080(2) ?
Pt N61 . . 2.080(2) ?
Pt O11 . . 2.143(2) ?
C1 C2 . . 1.399(4) ?
C1 C6 . . 1.403(4) ?
C2 C2' . . 1.512(4) ?
C2 C3 . . 1.396(4) ?
C2' N21 . . 1.525(3) ?
C2' H2'a . . .983 ?
C2' H2'b . . .994 ?
N21 C211 . . 1.485(4) ?
N21 C212 . . 1.490(3) ?
C211 H211a . . .964 ?
C211 H211b . . 1.013 ?
C211 H211c . . .981 ?
C212 H212a . . .974 ?
C212 H212b . . .968 ?
C212 H212c . . .976 ?
C3 C4 . . 1.396(4) ?
C3 H3 . . .975 ?
C4 C5 . . 1.409(4) ?
C4 H4 . . .958 ?
C5 C6 . . 1.398(4) ?
C5 H5 . . .960 ?
C6 C6' . . 1.505(4) ?
C6' N61 . . 1.520(4) ?
C6' H6'a . . .978 ?
C6' H6'b . . .974 ?
N61 C611 . . 1.488(3) ?
N61 C612 . . 1.487(4) ?
C611 H611a . . 1.008 ?
C611 H611b . . .986 ?
C611 H611c . . .968 ?
C612 H612a . . .982 ?
C612 H612b . . .980 ?
C612 H612c . . .992 ?
O11 C10 . . 1.275(3) ?
O12 C10 . . 1.238(3) ?
C10 C11 . . 1.511(4) ?
C11 C12 . . 1.402(3) ?
C11 C16 . . 1.396(4) ?
C12 C13 . . 1.401(4) ?
C12 H12 . . .948 ?
C13 C14 . . 1.389(4) ?
C13 H13 . . .948 ?
C14 C15 . . 1.395(4) ?
C14 H14 . . .959 ?
C15 C16 . . 1.391(4) ?
C15 H15 . . .964 ?
C16 H16 . . .965 ?
